data_7048154
loop_
_publ_author_name
'Shao, Feng'
'Zhuang, Jia-Jia'
'Chen, Ming-Guang'
'Wang, Ning'
'Shi, Hai-Yan'
'Tong, Jia-Ping'
'Luo, Gang'
'Tao, Jun'
'Zheng, Lan-Sun'

_publ_section_title
;
 Facile and environmentally friendly synthesis of six heterometallic
 dumbbell-shaped MLn (M = Co, Ni; Ln = Eu, Gd, Dy) clusters as cryogenic
 magnetic coolants and molecular magnets.
;
_journal_issue 47
_journal_name_full 'Dalton transactions (Cambridge, England : 2003)'
_journal_page_first 16850
_journal_page_last 16854
_journal_paper_doi 10.1039/c8dt04153a
_journal_volume 47
_journal_year 2018
_chemical_formula_moiety 'C32 H73 Co5 Dy4 N4 O46, C H O, 2(C H4 O), C H3 O'
_chemical_formula_sum 'C36 H87 Co5 Dy4 N4 O50'
_chemical_formula_weight 2320.74
_space_group_crystal_system monoclinic
_space_group_IT_number 14
_space_group_name_Hall '-P 2yn'
_space_group_name_H-M_alt 'P 1 21/n 1'
_symmetry_space_group_name_Hall '-P 2yn'
_symmetry_space_group_name_H-M 'P 1 21/n 1'
_atom_sites_solution_hydrogens mixed
_audit_creation_date 2018-11-03
_audit_creation_method
;
Olex2 1.2
(compiled 2018.05.29 svn.r3508 for OlexSys, GUI svn.r5506)
;
_audit_update_record
;
2018-11-03 deposited with the CCDC.
2018-11-14 downloaded from the CCDC.
;
_cell_angle_alpha 90
_cell_angle_beta 92.74(3)
_cell_angle_gamma 90
_cell_formula_units_Z 4
_cell_length_a 14.500(3)
_cell_length_b 17.702(4)
_cell_length_c 29.025(6)
_cell_measurement_reflns_used 17518
_cell_measurement_temperature 173(2)
_cell_measurement_theta_max 54.99
_cell_measurement_theta_min 6.02
_cell_volume 7442(3)
_computing_molecular_graphics 'Olex2 (Dolomanov et al., 2009)'
_computing_publication_material 'Olex2 (Dolomanov et al., 2009)'
_computing_structure_refinement 'ShelXL (Sheldrick, 2015)'
_diffrn_ambient_temperature 173.15
_diffrn_measured_fraction_theta_full 0.993
_diffrn_measured_fraction_theta_max 0.993
_diffrn_measurement_device_type 'multiwire proportional'
_diffrn_measurement_method 'phi and omega scans'
_diffrn_radiation_monochromator graphite
_diffrn_radiation_type MoK\a
_diffrn_radiation_wavelength 0.71073
_diffrn_reflns_av_R_equivalents 0.0910
_diffrn_reflns_av_unetI/netI 0.0844
_diffrn_reflns_Laue_measured_fraction_full 0.993
_diffrn_reflns_Laue_measured_fraction_max 0.993
_diffrn_reflns_limit_h_max 17
_diffrn_reflns_limit_h_min -16
_diffrn_reflns_limit_k_max 21
_diffrn_reflns_limit_k_min -21
_diffrn_reflns_limit_l_max 35
_diffrn_reflns_limit_l_min -35
_diffrn_reflns_number 51959
_diffrn_reflns_point_group_measured_fraction_full 0.993
_diffrn_reflns_point_group_measured_fraction_max 0.993
_diffrn_reflns_theta_full 25.242
_diffrn_reflns_theta_max 25.999
_diffrn_reflns_theta_min 3.010
_exptl_absorpt_coefficient_mu 5.151
_exptl_absorpt_correction_type multi-scan
_exptl_crystal_colour pink
_exptl_crystal_colour_primary pink
_exptl_crystal_density_diffrn 2.071
_exptl_crystal_description block
_exptl_crystal_F_000 4520
_exptl_crystal_size_max 0.4
_exptl_crystal_size_mid 0.2
_exptl_crystal_size_min 0.05
_exptl_transmission_factor_max 0.773
_exptl_transmission_factor_min 0.302
_refine_diff_density_max 0.708
_refine_diff_density_min -0.860
_refine_diff_density_rms 0.093
_refine_ls_extinction_method none
_refine_ls_goodness_of_fit_ref 1.124
_refine_ls_hydrogen_treatment mixed
_refine_ls_matrix_type full
_refine_ls_number_parameters 913
_refine_ls_number_reflns 14510
_refine_ls_number_restraints 15
_refine_ls_restrained_S_all 1.126
_refine_ls_R_factor_all 0.0783
_refine_ls_R_factor_gt 0.0503
_refine_ls_shift/su_max 0.021
_refine_ls_shift/su_mean 0.001
_refine_ls_structure_factor_coef Fsqd
_refine_ls_weighting_details 'w=1/[\s^2^(Fo^2^)+(0.0601P)^2^] where P=(Fo^2^+2Fc^2^)/3'
_refine_ls_weighting_scheme calc
_refine_ls_wR_factor_gt 0.1114
_refine_ls_wR_factor_ref 0.1422
_reflns_Friedel_coverage 0.000
_reflns_number_gt 10188
_reflns_number_total 14510
_reflns_threshold_expression 'I > 2\s(I)'
_cod_data_source_file c8dt04153a2.cif
_cod_data_source_block 3_Co5Dy4
_cod_depositor_comments 'Adding full bibliography for 7048154--7048159.cif.'
_cod_database_code 7048154
_shelx_shelxl_version_number 2018/1
_shelx_space_group_comment
;
The symmetry employed for this shelxl refinement is uniquely defined
by the following loop, which should always be used as a source of
symmetry information in preference to the above space-group names.
They are only intended as comments.
;
_shelx_estimated_absorpt_t_max 0.783
_shelx_estimated_absorpt_t_min 0.232
_olex2_refinement_description
;
1. Fixed Uiso
 At 1.5 times of:
  All C(H,H,H) groups, H49 of O49, H48 of O48, H50 of O50, H33 of O33, H32 of
  O32, H31 of O31, H30 of O30
 At 1.2 times of:
  H3 of O3, H7 of O7, H34 of O34
2. Restrained distances
 O34-H34
 0.87 with sigma of 0.01
 O33-H33
 0.87 with sigma of 0.01
 O31-H31
 0.87 with sigma of 0.01
 O32-H32
 0.87 with sigma of 0.01
 O30-H30
 0.87 with sigma of 0.01
 C34-H34
 1.891257 with sigma of 0.02
 Dy4-H34
 2.942676 with sigma of 0.02
 C33-H33
 1.897689 with sigma of 0.02
 Dy3-H33
 2.961787 with sigma of 0.02
 C31-H31
 1.8993 with sigma of 0.02
 Dy2-H31
 2.976323 with sigma of 0.02
 C32-H32
 1.922725 with sigma of 0.02
 Co5-H32
 2.772411 with sigma of 0.02
 C30-H30
 1.909011 with sigma of 0.02
 Dy1-H30
 2.921321 with sigma of 0.02
3.a Riding coordinates:
 O34(H34), O48(H48)
3.b Ternary CH refined with riding coordinates:
 O3(H3), O7(H7)
3.c Me refined with riding coordinates:
 C2(H2A,H2B,H2C), C6(H6A,H6B,H6C), C1(H1A,H1B,H1C), C4(H4A,H4B,H4C), C5(H5A,
 H5B,H5C), C22(H22A,H22B,H22C), C13(H13A,H13B,H13C), C24(H24A,H24B,H24C),
 C34(H34A,H34B,H34C), C16(H16A,H16B,H16C), C18(H18A,H18B,H18C), C10(H10A,H10B,
 H10C), C8(H8A,H8B,H8C), C33(H33A,H33B,H33C), C29(H29A,H29B,H29C), C30(H30A,
 H30B,H30C), C26(H26A,H26B,H26C), C31(H31A,H31B,H31C), C28(H28A,H28B,H28C),
 C20(H20A,H20B,H20C)
3.d Idealised Me refined as rotating group:
 C12(H12A,H12B,H12C), C32(H32A,H32B,H32C), C47(H47A,H47B,H47C), C49(H49A,H49B,
 H49C), C50(H50A,H50B,H50C)
3.e Idealised tetrahedral OH refined as rotating group:
 O49(H49), O50(H50)
;
_olex2_submission_special_instructions 'No special instructions were received'

loop_
_space_group_symop_operation_xyz
'x, y, z'
'-x+1/2, y+1/2, -z+1/2'
'-x, -y, -z'
'x-1/2, -y-1/2, z-1/2'

loop_
_atom_site_label
_atom_site_type_symbol
_atom_site_fract_x
_atom_site_fract_y
_atom_site_fract_z
_atom_site_U_iso_or_equiv
_atom_site_adp_type
_atom_site_occupancy
_atom_site_site_symmetry_order
_atom_site_calc_flag
_atom_site_refinement_flags_posn
Dy1 Dy 0.71924(3) 1.07997(2) 0.40636(2) 0.0481(3) Uani 1 1 d D
Dy2 Dy 0.85979(3) 0.91691(2) 0.35385(2) 0.0506(3) Uani 1 1 d D
Dy3 Dy 0.13981(3) 0.95775(2) 0.16785(2) 0.0520(3) Uani 1 1 d D
Dy4 Dy 0.27934(3) 0.80482(2) 0.10511(2) 0.0490(3) Uani 1 1 d D
Co3 Co 0.50336(7) 0.93493(6) 0.25673(3) 0.0462(4) Uani 1 1 d .
Co4 Co 0.36963(8) 0.94586(6) 0.16872(3) 0.0445(4) Uani 1 1 d .
Co1 Co 0.73045(8) 0.90145(6) 0.44699(3) 0.0466(4) Uani 1 1 d .
Co5 Co 0.26738(8) 0.98852(6) 0.07602(3) 0.0491(4) Uani 1 1 d D
Co2 Co 0.63001(8) 0.93128(6) 0.34891(3) 0.0447(4) Uani 1 1 d .
O5 O 0.2695(4) 1.0207(3) 0.14448(17) 0.0487(14) Uani 1 1 d .
O16 O 0.6363(4) 0.8946(3) 0.27887(16) 0.0476(13) Uani 1 1 d .
O24 O 0.3681(3) 0.9755(3) 0.23795(15) 0.0440(13) Uani 1 1 d .
O6 O 0.3682(4) 0.9116(3) 0.10076(17) 0.0458(13) Uani 1 1 d .
O17 O 0.5246(4) 0.8564(3) 0.36135(18) 0.0540(15) Uani 1 1 d .
O2 O 0.7282(4) 0.8588(3) 0.37949(16) 0.0474(13) Uani 1 1 d .
O4 O 0.8303(4) 0.9835(3) 0.42250(17) 0.0494(14) Uani 1 1 d .
O19 O 0.5637(4) 1.0155(3) 0.21606(18) 0.0550(15) Uani 1 1 d .
O22 O 0.4666(4) 0.8688(3) 0.19587(15) 0.0444(13) Uani 1 1 d .
O3 O 0.7443(3) 1.0050(3) 0.34154(17) 0.0465(13) Uani 1 1 d .
H3 H 0.745051 1.032766 0.311542 0.056 Uiso 1 1 calc R
O1 O 0.6319(4) 0.9735(3) 0.41603(16) 0.0437(13) Uani 1 1 d .
C19 C 0.5388(6) 1.0433(5) 0.1775(3) 0.056(2) Uani 1 1 d .
O13 O 0.5943(4) 1.1043(3) 0.35271(17) 0.0494(13) Uani 1 1 d .
O8 O 0.1689(4) 0.9022(3) 0.09575(17) 0.0510(14) Uani 1 1 d .
O20 O 0.4692(4) 1.0258(3) 0.15398(18) 0.0496(13) Uani 1 1 d .
O14 O 0.5362(4) 1.0051(3) 0.31509(17) 0.0480(13) Uani 1 1 d .
O7 O 0.2565(3) 0.8695(3) 0.17385(16) 0.0476(13) Uani 1 1 d .
H7 H 0.257775 0.837596 0.202303 0.057 Uiso 1 1 calc R
C14 C 0.5429(6) 1.0770(5) 0.3221(3) 0.048(2) Uani 1 1 d .
O18 O 0.4436(4) 0.8526(3) 0.29486(17) 0.0508(14) Uani 1 1 d .
O35 O 0.7986(5) 1.1777(4) 0.3625(2) 0.0716(19) Uani 1 1 d .
O45 O 0.2076(4) 0.6951(3) 0.14127(19) 0.0635(17) Uani 1 1 d .
O38 O 1.0116(4) 0.9832(4) 0.3631(2) 0.0682(18) Uani 1 1 d .
O46 O 0.1129(5) 0.6195(4) 0.1044(2) 0.0696(18) Uani 1 1 d .
O36 O 0.8482(4) 1.1639(4) 0.4334(2) 0.0656(17) Uani 1 1 d .
O44 O 0.1528(4) 0.7255(3) 0.0731(2) 0.0630(16) Uani 1 1 d .
N4 N 0.1552(5) 0.6773(4) 0.1066(3) 0.0588(19) Uani 1 1 d .
O39 O 0.9357(5) 0.9997(4) 0.2989(2) 0.0704(18) Uani 1 1 d .
O37 O 0.8903(5) 1.2618(4) 0.3947(2) 0.083(2) Uani 1 1 d .
N1 N 0.8480(6) 1.2026(4) 0.3967(3) 0.066(2) Uani 1 1 d .
O21 O 0.4072(4) 0.7736(3) 0.15384(17) 0.0512(14) Uani 1 1 d .
O15 O 0.7884(4) 0.8766(3) 0.28354(17) 0.0530(14) Uani 1 1 d .
O27 O 0.2720(4) 0.9518(3) 0.00972(18) 0.0581(16) Uani 1 1 d .
O28 O 0.2764(4) 0.8289(3) 0.02505(19) 0.0595(16) Uani 1 1 d .
O43 O -0.0629(5) 0.8184(4) 0.2143(2) 0.0729(19) Uani 1 1 d .
O41 O -0.0056(5) 0.8846(4) 0.1592(2) 0.0735(19) Uani 1 1 d .
N3 N -0.0007(6) 0.8570(4) 0.1992(3) 0.063(2) Uani 1 1 d .
C21 C 0.4606(6) 0.7983(5) 0.1855(3) 0.050(2) Uani 1 1 d .
C2 C 0.7172(7) 0.7808(5) 0.3689(3) 0.061(2) Uani 1 1 d .
H2A H 0.766647 0.751907 0.384961 0.091 Uiso 1 1 calc R
H2B H 0.657253 0.763376 0.378967 0.091 Uiso 1 1 calc R
H2C H 0.720206 0.773410 0.335571 0.091 Uiso 1 1 calc R
C6 C 0.4540(5) 0.9005(5) 0.0786(3) 0.049(2) Uani 1 1 d .
H6A H 0.441184 0.884355 0.046637 0.074 Uiso 1 1 calc R
H6B H 0.488809 0.947952 0.078931 0.074 Uiso 1 1 calc R
H6C H 0.490425 0.861551 0.095171 0.074 Uiso 1 1 calc R
C1 C 0.5451(5) 0.9912(5) 0.4354(3) 0.054(2) Uani 1 1 d .
H1A H 0.556192 1.010371 0.466889 0.081 Uiso 1 1 calc R
H1B H 0.513106 1.029866 0.416500 0.081 Uiso 1 1 calc R
H1C H 0.506947 0.945617 0.436109 0.081 Uiso 1 1 calc R
C27 C 0.2727(6) 0.8831(5) -0.0021(3) 0.055(2) Uani 1 1 d .
C15 C 0.7145(7) 0.8827(5) 0.2606(3) 0.056(2) Uani 1 1 d .
O34 O 0.3528(4) 0.7018(3) 0.06691(17) 0.0541(15) Uani 1 1 d D
H34 H 0.321798 0.690765 0.042227 0.065 Uiso 1 1 d DR
O9 O 0.7159(4) 1.0731(3) 0.48646(18) 0.0535(15) Uani 1 1 d .
O11 O 0.9229(4) 0.8372(3) 0.41033(18) 0.0571(15) Uani 1 1 d .
O10 O 0.7264(4) 0.9517(3) 0.50968(17) 0.0528(15) Uani 1 1 d .
O12 O 0.8379(4) 0.8320(3) 0.47248(18) 0.0539(14) Uani 1 1 d .
O23 O 0.2167(4) 0.9905(4) 0.23817(18) 0.0603(16) Uani 1 1 d .
O40 O 1.0711(5) 1.0473(4) 0.3089(2) 0.0689(18) Uani 1 1 d .
C4 C 0.9054(6) 0.9977(6) 0.4563(3) 0.062(2) Uani 1 1 d .
H4A H 0.948148 1.034607 0.443939 0.093 Uiso 1 1 calc R
H4B H 0.880401 1.017744 0.484648 0.093 Uiso 1 1 calc R
H4C H 0.938420 0.950464 0.463271 0.093 Uiso 1 1 calc R
C5 C 0.2755(6) 1.0975(5) 0.1573(3) 0.058(2) Uani 1 1 d .
H5A H 0.223058 1.125165 0.142954 0.087 Uiso 1 1 calc R
H5B H 0.274373 1.101833 0.190890 0.087 Uiso 1 1 calc R
H5C H 0.333258 1.118869 0.146812 0.087 Uiso 1 1 calc R
O42 O 0.0707(5) 0.8722(4) 0.2234(2) 0.0757(19) Uani 1 1 d .
C9 C 0.7225(6) 1.0222(5) 0.5172(3) 0.055(2) Uani 1 1 d .
C22 C 0.5205(6) 0.7443(5) 0.2119(3) 0.061(2) Uani 1 1 d .
H22A H 0.558133 0.771703 0.235362 0.091 Uiso 1 1 calc R
H22B H 0.482028 0.707048 0.226992 0.091 Uiso 1 1 calc R
H22C H 0.560934 0.718425 0.190906 0.091 Uiso 1 1 calc R
C13 C 0.4840(6) 1.1282(5) 0.2926(3) 0.054(2) Uani 1 1 d .
H13A H 0.447261 1.098194 0.270077 0.082 Uiso 1 1 calc R
H13B H 0.442599 1.156616 0.311978 0.082 Uiso 1 1 calc R
H13C H 0.523199 1.163444 0.276416 0.082 Uiso 1 1 calc R
N2 N 1.0072(6) 1.0119(4) 0.3227(3) 0.062(2) Uani 1 1 d .
C23 C 0.2931(6) 0.9862(5) 0.2589(3) 0.052(2) Uani 1 1 d .
C17 C 0.4612(5) 0.8320(5) 0.3359(3) 0.053(2) Uani 1 1 d .
C24 C 0.2976(6) 0.9917(6) 0.3106(2) 0.063(2) Uani 1 1 d .
H24A H 0.361934 0.987343 0.322238 0.094 Uiso 1 1 calc R
H24B H 0.272518 1.040453 0.319937 0.094 Uiso 1 1 calc R
H24C H 0.261157 0.950744 0.323444 0.094 Uiso 1 1 calc R
C34 C 0.3945(7) 0.6353(5) 0.0853(3) 0.064(2) Uani 1 1 d D
H34A H 0.417958 0.604980 0.060140 0.097 Uiso 1 1 calc R
H34B H 0.445651 0.648996 0.106936 0.097 Uiso 1 1 calc R
H34C H 0.348642 0.606034 0.101420 0.097 Uiso 1 1 calc R
C16 C 0.7154(6) 0.8768(6) 0.2086(3) 0.062(2) Uani 1 1 d .
H16A H 0.652385 0.882706 0.195314 0.093 Uiso 1 1 calc R
H16B H 0.754774 0.916655 0.196754 0.093 Uiso 1 1 calc R
H16C H 0.739548 0.827319 0.200075 0.093 Uiso 1 1 calc R
C11 C 0.9125(6) 0.8174(5) 0.4507(3) 0.053(2) Uani 1 1 d .
C18 C 0.3969(8) 0.7739(6) 0.3554(3) 0.086(3) Uani 1 1 d .
H18A H 0.349940 0.759460 0.331640 0.129 Uiso 1 1 calc R
H18B H 0.432398 0.729184 0.365327 0.129 Uiso 1 1 calc R
H18C H 0.366732 0.795529 0.381900 0.129 Uiso 1 1 calc R
O25 O 0.1659(4) 1.0629(3) 0.0572(2) 0.0612(16) Uani 1 1 d .
O26 O 0.0740(4) 1.0434(3) 0.11586(19) 0.0597(16) Uani 1 1 d .
O33 O 0.0414(4) 1.0403(4) 0.2097(2) 0.0690(18) Uani 1 1 d D
H33 H 0.053(3) 1.049(5) 0.2390(9) 0.104 Uiso 1 1 d DR
O29 O 0.6442(4) 0.8167(4) 0.4759(2) 0.0693(18) Uani 1 1 d .
O30 O 0.6430(4) 1.1917(3) 0.4302(2) 0.0633(16) Uani 1 1 d D
H30 H 0.658(5) 1.211(3) 0.4571(11) 0.095 Uiso 1 1 d DR
O32 O 0.3768(4) 1.0703(4) 0.0688(2) 0.0629(16) Uani 1 1 d D
H32 H 0.413(3) 1.087(4) 0.0918(6) 0.094 Uiso 1 1 d DR
O31 O 0.9588(4) 0.8291(4) 0.3148(2) 0.0693(18) Uani 1 1 d D
H31 H 0.952(3) 0.825(4) 0.2847(6) 0.104 Uiso 1 1 d DR
C25 C 0.0899(7) 1.0705(5) 0.0772(3) 0.055(2) Uani 1 1 d .
C10 C 0.7243(8) 1.0471(6) 0.5671(3) 0.080(3) Uani 1 1 d .
H10A H 0.729513 1.002673 0.587222 0.119 Uiso 1 1 calc R
H10B H 0.777259 1.080482 0.573516 0.119 Uiso 1 1 calc R
H10C H 0.667103 1.074287 0.572986 0.119 Uiso 1 1 calc R
C12 C 0.9871(7) 0.7758(6) 0.4771(3) 0.078(3) Uani 1 1 d .
H12A H 1.028433 0.752248 0.455547 0.117 Uiso 1 1 calc GR
H12B H 0.959641 0.736664 0.495993 0.117 Uiso 1 1 calc GR
H12C H 1.022228 0.811163 0.497104 0.117 Uiso 1 1 calc GR
C8 C 0.0915(5) 0.8933(5) 0.0616(3) 0.050(2) Uani 1 1 d .
H8A H 0.049481 0.854140 0.072000 0.076 Uiso 1 1 calc R
H8B H 0.058068 0.941298 0.058208 0.076 Uiso 1 1 calc R
H8C H 0.115166 0.878674 0.031831 0.076 Uiso 1 1 calc R
C32 C 0.4295(7) 1.0800(5) 0.0275(3) 0.078(3) Uani 1 1 d D
H32A H 0.428579 1.032764 0.009852 0.117 Uiso 1 1 calc GR
H32B H 0.493391 1.093287 0.036530 0.117 Uiso 1 1 calc GR
H32C H 0.401743 1.120448 0.008377 0.117 Uiso 1 1 calc GR
C33 C -0.0491(7) 1.0666(6) 0.1978(3) 0.077(3) Uani 1 1 d D
H33A H -0.070026 1.099582 0.222394 0.115 Uiso 1 1 calc R
H33B H -0.048742 1.095060 0.168868 0.115 Uiso 1 1 calc R
H33C H -0.091157 1.023484 0.194055 0.115 Uiso 1 1 calc R
C29 C 0.5496(7) 0.8135(6) 0.4798(3) 0.076(3) Uani 1 1 d .
H29A H 0.533322 0.766167 0.494994 0.114 Uiso 1 1 calc R
H29B H 0.529611 0.856349 0.498274 0.114 Uiso 1 1 calc R
H29C H 0.518786 0.815653 0.449079 0.114 Uiso 1 1 calc R
C30 C 0.5930(7) 1.2490(5) 0.4041(3) 0.073(3) Uani 1 1 d D
H30A H 0.570510 1.287368 0.425171 0.109 Uiso 1 1 calc R
H30B H 0.633929 1.272786 0.382417 0.109 Uiso 1 1 calc R
H30C H 0.540390 1.225938 0.386896 0.109 Uiso 1 1 calc R
C26 C 0.0142(7) 1.1128(6) 0.0522(3) 0.078(3) Uani 1 1 d .
H26A H 0.035692 1.130900 0.022636 0.116 Uiso 1 1 calc R
H26B H -0.039054 1.079421 0.046604 0.116 Uiso 1 1 calc R
H26C H -0.003883 1.156065 0.070829 0.116 Uiso 1 1 calc R
C31 C 1.0510(7) 0.8045(7) 0.3266(3) 0.087(3) Uani 1 1 d D
H31A H 1.070786 0.768602 0.303273 0.130 Uiso 1 1 calc R
H31B H 1.092618 0.848122 0.327652 0.130 Uiso 1 1 calc R
H31C H 1.052726 0.779782 0.356808 0.130 Uiso 1 1 calc R
C28 C 0.2681(9) 0.8679(6) -0.0523(3) 0.092(4) Uani 1 1 d .
H28A H 0.265506 0.915922 -0.069107 0.138 Uiso 1 1 calc R
H28B H 0.323020 0.839652 -0.060484 0.138 Uiso 1 1 calc R
H28C H 0.212670 0.838220 -0.060415 0.138 Uiso 1 1 calc R
C20 C 0.6014(8) 1.1050(7) 0.1597(4) 0.096(4) Uani 1 1 d .
H20A H 0.653715 1.112871 0.181834 0.144 Uiso 1 1 calc R
H20B H 0.624402 1.089609 0.129901 0.144 Uiso 1 1 calc R
H20C H 0.566385 1.152091 0.155898 0.144 Uiso 1 1 calc R
O48 O 0.7266(6) 1.0716(5) 0.2566(3) 0.095(2) Uani 1 1 d .
H48 H 0.690301 1.035253 0.242018 0.142 Uiso 1 1 d R
O49 O 0.2807(6) 0.8030(5) 0.2530(3) 0.108(3) Uani 1 1 d .
H49 H 0.334245 0.810815 0.264303 0.162 Uiso 1 1 calc GR
O47 O 0.6769(6) 1.2735(5) 0.5050(3) 0.114(3) Uani 1 1 d .
O50 O 0.1986(10) 0.0878(6) 0.9597(3) 0.147(4) Uani 1 1 d .
H50 H 0.209176 0.050712 0.977228 0.220 Uiso 1 1 calc GR
C47 C 0.7552(10) 1.2575(7) 0.5332(4) 0.104(4) Uani 1 1 d .
H47A H 0.809464 1.254997 0.514378 0.156 Uiso 1 1 calc GR
H47B H 0.747076 1.208875 0.548661 0.156 Uiso 1 1 calc GR
H47C H 0.764128 1.297375 0.556427 0.156 Uiso 1 1 calc GR
C48 C 0.7416(10) 1.1530(7) 0.2557(4) 0.107(4) Uani 1 1 d .
C49 C 0.2638(12) 0.7238(9) 0.2509(5) 0.152(7) Uani 1 1 d .
H49A H 0.242054 0.709890 0.219595 0.228 Uiso 1 1 calc GR
H49B H 0.216700 0.710483 0.272654 0.228 Uiso 1 1 calc GR
H49C H 0.321055 0.696492 0.259154 0.228 Uiso 1 1 calc GR
C50 C 0.2382(12) 0.0753(8) 0.9181(4) 0.142(7) Uani 1 1 d .
H50A H 0.197298 0.043362 0.898596 0.214 Uiso 1 1 calc GR
H50B H 0.297820 0.050035 0.923523 0.214 Uiso 1 1 calc GR
H50C H 0.247493 0.123762 0.902639 0.214 Uiso 1 1 calc GR

loop_
_atom_site_aniso_label
_atom_site_aniso_U_11
_atom_site_aniso_U_22
_atom_site_aniso_U_33
_atom_site_aniso_U_23
_atom_site_aniso_U_13
_atom_site_aniso_U_12
Dy1 0.0489(4) 0.0494(4) 0.0455(4) -0.00017(17) -0.00170(17) -0.00147(18)
Dy2 0.0464(4) 0.0613(4) 0.0439(4) 0.00223(18) 0.00076(17) 0.00445(19)
Dy3 0.0471(4) 0.0647(4) 0.0439(4) -0.00333(19) -0.00123(17) 0.0030(2)
Dy4 0.0532(4) 0.0508(4) 0.0426(4) -0.00147(17) -0.00205(17) -0.00173(19)
Co3 0.0459(7) 0.0525(7) 0.0397(6) -0.0007(5) -0.0034(5) -0.0015(5)
Co4 0.0454(7) 0.0494(7) 0.0385(6) -0.0010(5) -0.0020(4) 0.0011(5)
Co1 0.0471(7) 0.0517(7) 0.0409(6) 0.0010(5) -0.0009(5) 0.0023(5)
Co5 0.0524(8) 0.0529(7) 0.0417(6) -0.0003(5) -0.0017(5) 0.0033(5)
Co2 0.0442(7) 0.0487(7) 0.0408(6) -0.0002(5) -0.0019(4) -0.0009(5)
O5 0.047(3) 0.054(3) 0.044(3) -0.004(3) -0.002(2) 0.005(3)
O16 0.045(3) 0.057(3) 0.040(3) -0.007(2) -0.007(2) 0.001(3)
O24 0.038(3) 0.057(3) 0.036(3) 0.001(2) -0.004(2) -0.004(3)
O6 0.057(4) 0.039(3) 0.042(3) -0.001(2) 0.005(2) 0.000(3)
O17 0.051(4) 0.060(4) 0.051(3) 0.009(3) 0.007(3) -0.003(3)
O2 0.055(3) 0.044(3) 0.044(3) 0.003(2) 0.004(2) 0.000(3)
O4 0.046(3) 0.059(3) 0.043(3) 0.002(3) 0.000(2) -0.001(3)
O19 0.053(4) 0.065(4) 0.046(3) -0.004(3) -0.002(3) -0.006(3)
O22 0.050(3) 0.050(3) 0.033(2) -0.003(2) -0.005(2) -0.002(3)
O3 0.039(3) 0.052(3) 0.047(3) 0.001(2) -0.005(2) 0.002(3)
O1 0.046(3) 0.048(3) 0.036(3) -0.002(2) -0.001(2) -0.004(3)
C19 0.053(6) 0.063(6) 0.052(5) 0.000(4) 0.014(4) -0.010(5)
O13 0.044(3) 0.055(3) 0.048(3) 0.000(3) -0.011(2) 0.002(3)
O8 0.046(3) 0.060(3) 0.047(3) 0.000(3) -0.002(2) -0.001(3)
O20 0.040(3) 0.058(3) 0.050(3) 0.000(3) -0.010(2) -0.010(3)
O14 0.051(3) 0.047(3) 0.046(3) -0.005(2) -0.002(2) -0.003(3)
O7 0.041(3) 0.061(3) 0.040(3) 0.000(2) -0.004(2) 0.002(3)
C14 0.042(5) 0.056(5) 0.046(4) 0.003(4) 0.002(4) 0.005(4)
O18 0.050(3) 0.058(3) 0.042(3) 0.008(3) -0.010(2) -0.006(3)
O35 0.084(5) 0.071(4) 0.060(4) -0.005(3) 0.006(3) -0.028(4)
O45 0.071(4) 0.070(4) 0.048(3) 0.002(3) -0.005(3) -0.025(3)
O38 0.055(4) 0.090(5) 0.059(4) 0.005(3) -0.004(3) -0.011(4)
O46 0.071(4) 0.059(4) 0.079(4) 0.000(3) 0.005(3) -0.023(4)
O36 0.055(4) 0.073(4) 0.069(4) 0.006(3) -0.005(3) -0.014(3)
O44 0.060(4) 0.058(4) 0.071(4) 0.001(3) -0.007(3) -0.010(3)
N4 0.053(5) 0.058(5) 0.066(5) 0.005(4) 0.008(4) -0.004(4)
O39 0.050(4) 0.097(5) 0.064(4) 0.021(4) -0.003(3) -0.008(4)
O37 0.079(5) 0.071(4) 0.099(5) 0.000(4) -0.003(4) -0.033(4)
N1 0.064(5) 0.063(5) 0.072(5) -0.004(4) 0.013(4) -0.014(4)
O21 0.056(4) 0.052(3) 0.045(3) -0.001(3) -0.008(3) 0.001(3)
O15 0.038(3) 0.077(4) 0.043(3) -0.004(3) -0.009(2) 0.013(3)
O27 0.073(4) 0.061(4) 0.041(3) -0.002(3) 0.005(3) 0.006(3)
O28 0.073(4) 0.057(4) 0.048(3) 0.003(3) 0.001(3) 0.001(3)
O43 0.067(4) 0.080(5) 0.073(4) -0.004(4) 0.017(3) -0.014(4)
O41 0.071(5) 0.099(5) 0.050(3) -0.003(4) 0.002(3) -0.027(4)
N3 0.062(5) 0.068(5) 0.058(5) 0.000(4) 0.009(4) -0.006(4)
C21 0.047(5) 0.057(5) 0.046(4) -0.002(4) 0.006(4) -0.001(4)
C2 0.071(6) 0.048(5) 0.063(5) -0.004(4) 0.006(5) -0.001(5)
C6 0.036(4) 0.061(5) 0.051(4) -0.003(4) 0.005(3) 0.004(4)
C1 0.036(5) 0.074(6) 0.052(5) -0.009(4) 0.004(4) 0.003(4)
C27 0.057(5) 0.068(6) 0.039(4) 0.000(4) -0.003(4) -0.003(5)
C15 0.061(6) 0.060(5) 0.049(5) -0.003(4) 0.015(4) 0.001(5)
O34 0.061(4) 0.060(4) 0.041(3) -0.005(3) -0.004(3) 0.005(3)
O9 0.060(4) 0.058(3) 0.042(3) 0.001(3) -0.001(3) -0.004(3)
O11 0.063(4) 0.067(4) 0.041(3) 0.007(3) 0.004(3) 0.011(3)
O10 0.062(4) 0.058(4) 0.039(3) 0.007(3) 0.003(3) 0.005(3)
O12 0.052(4) 0.055(3) 0.055(3) 0.006(3) 0.006(3) 0.004(3)
O23 0.052(4) 0.083(4) 0.046(3) -0.014(3) -0.002(3) 0.005(3)
O40 0.062(4) 0.080(4) 0.065(4) -0.008(3) 0.014(3) -0.014(4)
C4 0.034(5) 0.086(7) 0.063(5) -0.004(5) -0.018(4) 0.000(5)
C5 0.061(6) 0.047(5) 0.067(5) -0.011(4) -0.004(4) 0.005(4)
O42 0.065(5) 0.096(5) 0.065(4) 0.013(4) 0.001(4) -0.009(4)
C9 0.047(5) 0.064(6) 0.052(5) -0.008(5) 0.003(4) 0.001(4)
C22 0.067(6) 0.050(5) 0.063(5) 0.000(4) -0.026(4) 0.003(5)
C13 0.053(5) 0.055(5) 0.055(5) 0.007(4) -0.006(4) 0.005(4)
N2 0.066(6) 0.069(5) 0.053(4) 0.001(4) 0.017(4) -0.007(4)
C23 0.050(5) 0.054(5) 0.052(5) -0.005(4) 0.000(4) -0.008(4)
C17 0.028(4) 0.070(6) 0.058(5) 0.001(4) -0.015(4) -0.013(4)
C24 0.057(6) 0.094(7) 0.038(4) -0.006(5) 0.001(4) 0.000(5)
C34 0.080(7) 0.056(5) 0.057(5) 0.001(4) -0.010(5) 0.016(5)
C16 0.054(5) 0.090(7) 0.042(4) -0.009(5) -0.009(4) 0.003(5)
C11 0.058(5) 0.045(4) 0.055(5) -0.002(4) -0.008(4) -0.001(4)
C18 0.102(9) 0.096(8) 0.058(6) 0.023(6) -0.006(5) -0.037(7)
O25 0.062(4) 0.066(4) 0.056(3) 0.004(3) 0.000(3) 0.009(3)
O26 0.060(4) 0.066(4) 0.053(3) 0.002(3) 0.004(3) 0.017(3)
O33 0.056(4) 0.093(5) 0.059(4) -0.013(4) 0.006(3) 0.009(4)
O29 0.059(4) 0.076(4) 0.074(4) 0.010(3) 0.009(3) -0.009(3)
O30 0.065(4) 0.057(4) 0.066(4) -0.007(3) -0.014(3) 0.010(3)
O32 0.050(4) 0.075(4) 0.063(4) -0.006(3) -0.003(3) -0.007(3)
O31 0.056(4) 0.095(5) 0.058(3) 0.000(4) 0.003(3) 0.026(4)
C25 0.060(6) 0.051(5) 0.054(5) -0.003(4) -0.011(4) -0.001(4)
C10 0.120(10) 0.074(7) 0.045(5) 0.000(5) 0.010(6) -0.013(7)
C12 0.054(6) 0.096(8) 0.083(7) 0.019(6) -0.002(5) 0.026(6)
C8 0.035(4) 0.065(5) 0.050(4) -0.003(4) -0.016(3) 0.002(4)
C32 0.095(9) 0.056(6) 0.086(7) 0.013(5) 0.029(7) 0.002(6)
C33 0.059(7) 0.110(8) 0.062(6) 0.007(6) 0.007(5) 0.022(6)
C29 0.063(7) 0.089(8) 0.075(6) 0.019(6) -0.009(5) -0.008(6)
C30 0.071(7) 0.059(6) 0.088(7) -0.011(5) -0.009(5) 0.010(5)
C26 0.069(7) 0.088(7) 0.075(6) 0.010(6) -0.011(5) 0.028(6)
C31 0.061(7) 0.123(10) 0.075(7) 0.006(6) -0.002(5) 0.030(7)
C28 0.157(12) 0.066(6) 0.054(6) 0.000(5) 0.011(7) 0.002(7)
C20 0.089(8) 0.122(10) 0.075(7) 0.038(7) -0.022(6) -0.048(8)
O48 0.086(6) 0.112(6) 0.086(5) 0.006(5) -0.005(4) -0.024(5)
O49 0.090(6) 0.121(7) 0.111(6) 0.023(5) -0.012(5) -0.039(6)
O47 0.082(6) 0.127(7) 0.133(7) -0.045(6) -0.008(5) 0.010(6)
O50 0.227(13) 0.123(8) 0.087(6) 0.042(6) -0.014(7) 0.005(8)
C47 0.110(11) 0.073(8) 0.126(10) -0.018(7) -0.015(8) -0.009(8)
C48 0.127(12) 0.086(9) 0.106(9) 0.007(7) -0.018(8) -0.033(9)
C49 0.183(17) 0.159(15) 0.112(11) 0.025(11) -0.019(11) -0.098(14)
C50 0.23(2) 0.125(12) 0.072(8) 0.010(8) 0.007(10) 0.065(13)

loop_
_atom_type_symbol
_atom_type_description
_atom_type_scat_dispersion_real
_atom_type_scat_dispersion_imag
_atom_type_scat_source
C C 0.0033 0.0016 'International Tables Vol C Tables 4.2.6.8 and 6.1.1.4'
H H 0.0000 0.0000 'International Tables Vol C Tables 4.2.6.8 and 6.1.1.4'
Co Co 0.3494 0.9721 'International Tables Vol C Tables 4.2.6.8 and 6.1.1.4'
Dy Dy -0.1892 4.4098 'International Tables Vol C Tables 4.2.6.8 and 6.1.1.4'
N N 0.0061 0.0033 'International Tables Vol C Tables 4.2.6.8 and 6.1.1.4'
O O 0.0106 0.0060 'International Tables Vol C Tables 4.2.6.8 and 6.1.1.4'

loop_
_geom_angle_atom_site_label_1
_geom_angle_atom_site_label_2
_geom_angle_atom_site_label_3
_geom_angle
Co1 Dy1 Dy2 54.83(2)
Co2 Dy1 Dy2 54.36(2)
Co2 Dy1 Co1 56.49(3)
O4 Dy1 Dy2 35.04(12)
O4 Dy1 Co1 40.35(13)
O4 Dy1 Co2 77.01(14)
O4 Dy1 O35 106.1(2)
O4 Dy1 O36 82.8(2)
O4 Dy1 N1 97.1(2)
O4 Dy1 O30 149.03(19)
O3 Dy1 Dy2 32.94(13)
O3 Dy1 Co1 75.16(13)
O3 Dy1 Co2 39.23(13)
O3 Dy1 O4 67.81(18)
O3 Dy1 O13 73.67(18)
O3 Dy1 O35 83.62(19)
O3 Dy1 O36 116.64(19)
O3 Dy1 N1 102.8(2)
O3 Dy1 O30 142.5(2)
O1 Dy1 Dy2 74.98(12)
O1 Dy1 Co1 37.43(13)
O1 Dy1 Co2 37.99(11)
O1 Dy1 O4 76.04(18)
O1 Dy1 O3 74.99(17)
O1 Dy1 O13 79.68(18)
O1 Dy1 O35 155.97(19)
O1 Dy1 O36 149.7(2)
O1 Dy1 N1 173.2(2)
O1 Dy1 O9 78.30(18)
O1 Dy1 O30 112.3(2)
O13 Dy1 Dy2 106.03(13)
O13 Dy1 Co1 114.98(13)
O13 Dy1 Co2 63.28(13)
O13 Dy1 O4 138.49(18)
O13 Dy1 O35 83.9(2)
O13 Dy1 O36 129.7(2)
O13 Dy1 N1 106.1(2)
O13 Dy1 O30 71.90(19)
O35 Dy1 Dy2 93.01(16)
O35 Dy1 Co1 145.28(17)
O35 Dy1 Co2 118.31(15)
O35 Dy1 O36 51.7(2)
O35 Dy1 N1 26.1(2)
O36 Dy1 Dy2 99.62(15)
O36 Dy1 Co1 115.24(16)
O36 Dy1 Co2 153.55(15)
O36 Dy1 N1 25.9(2)
N1 Dy1 Dy2 99.60(15)
N1 Dy1 Co1 135.89(18)
N1 Dy1 Co2 141.31(16)
O9 Dy1 Dy2 112.86(14)
O9 Dy1 Co1 66.75(14)
O9 Dy1 Co2 115.48(14)
O9 Dy1 O4 79.16(18)
O9 Dy1 O3 141.45(19)
O9 Dy1 O13 127.79(19)
O9 Dy1 O35 125.7(2)
O9 Dy1 O36 76.6(2)
O9 Dy1 N1 100.4(2)
O9 Dy1 O30 73.9(2)
O30 Dy1 Dy2 171.44(16)
O30 Dy1 Co1 133.70(15)
O30 Dy1 Co2 128.61(16)
O30 Dy1 O35 78.6(2)
O30 Dy1 O36 76.4(2)
O30 Dy1 N1 73.4(2)
Co1 Dy2 Dy1 54.84(2)
Co2 Dy2 Dy1 54.50(2)
Co2 Dy2 Co1 56.55(3)
O2 Dy2 Dy1 75.46(13)
O2 Dy2 Co1 37.85(13)
O2 Dy2 Co2 38.12(13)
O2 Dy2 O4 76.53(18)
O2 Dy2 O38 155.18(19)
O2 Dy2 O39 150.5(2)
O2 Dy2 O15 79.02(18)
O2 Dy2 N2 170.7(2)
O2 Dy2 O31 112.3(2)
O4 Dy2 Dy1 35.15(14)
O4 Dy2 Co1 40.34(13)
O4 Dy2 Co2 77.20(14)
O4 Dy2 O38 82.51(19)
O4 Dy2 O39 110.6(2)
O4 Dy2 N2 98.0(2)
O4 Dy2 O31 147.5(2)
O3 Dy2 Dy1 33.60(12)
O3 Dy2 Co1 75.61(12)
O3 Dy2 Co2 39.21(13)
O3 Dy2 O2 75.36(18)
O3 Dy2 O4 68.58(18)
O3 Dy2 O38 109.2(2)
O3 Dy2 O39 80.8(2)
O3 Dy2 O15 77.56(19)
O3 Dy2 O11 141.37(18)
O3 Dy2 N2 95.8(2)
O3 Dy2 O31 143.22(19)
O38 Dy2 Dy1 94.87(15)
O38 Dy2 Co1 118.23(14)
O38 Dy2 Co2 147.32(16)
O38 Dy2 N2 26.0(2)
O39 Dy2 Dy1 94.07(17)
O39 Dy2 Co1 148.16(17)
O39 Dy2 Co2 113.75(16)
O39 Dy2 O38 51.0(2)
O39 Dy2 N2 25.0(2)
O15 Dy2 Dy1 110.36(13)
O15 Dy2 Co1 115.58(13)
O15 Dy2 Co2 65.75(13)
O15 Dy2 O4 142.14(19)
O15 Dy2 O38 125.73(19)
O15 Dy2 O39 79.1(2)
O15 Dy2 N2 101.9(2)
O15 Dy2 O31 69.3(2)
O11 Dy2 Dy1 111.80(13)
O11 Dy2 Co1 66.39(13)
O11 Dy2 Co2 115.86(14)
O11 Dy2 O2 78.83(19)
O11 Dy2 O4 77.84(19)
O11 Dy2 O38 83.9(2)
O11 Dy2 O39 130.3(2)
O11 Dy2 O15 124.8(2)
O11 Dy2 N2 107.6(2)
O11 Dy2 O31 73.69(19)
N2 Dy2 Dy1 95.73(15)
N2 Dy2 Co1 138.03(15)
N2 Dy2 Co2 133.80(17)
O31 Dy2 Dy1 171.67(16)
O31 Dy2 Co1 133.22(15)
O31 Dy2 Co2 129.71(17)
O31 Dy2 O38 79.2(2)
O31 Dy2 O39 77.7(2)
O31 Dy2 N2 76.4(2)
Co4 Dy3 Dy4 54.37(2)
Co4 Dy3 Co5 55.18(3)
Co5 Dy3 Dy4 54.72(2)
O5 Dy3 Dy4 75.50(13)
O5 Dy3 Co4 37.62(13)
O5 Dy3 Co5 37.26(13)
O5 Dy3 O8 76.08(18)
O5 Dy3 O41 157.14(18)
O5 Dy3 N3 170.0(2)
O5 Dy3 O23 77.14(19)
O5 Dy3 O42 148.2(2)
O5 Dy3 O33 111.4(2)
O8 Dy3 Dy4 34.66(14)
O8 Dy3 Co4 76.13(14)
O8 Dy3 Co5 40.40(13)
O8 Dy3 O41 83.13(19)
O8 Dy3 N3 100.4(2)
O8 Dy3 O42 114.8(2)
O8 Dy3 O33 146.3(2)
O7 Dy3 Dy4 33.45(12)
O7 Dy3 Co4 39.40(13)
O7 Dy3 Co5 74.92(12)
O7 Dy3 O5 75.21(18)
O7 Dy3 O8 67.89(18)
O7 Dy3 O41 105.8(2)
O7 Dy3 N3 94.8(2)
O7 Dy3 O23 77.63(19)
O7 Dy3 O42 81.6(2)
O7 Dy3 O26 140.60(17)
O7 Dy3 O33 145.41(19)
O41 Dy3 Dy4 92.76(16)
O41 Dy3 Co4 144.35(17)
O41 Dy3 Co5 120.18(13)
O41 Dy3 N3 25.7(2)
N3 Dy3 Dy4 96.22(15)
N3 Dy3 Co4 132.68(17)
N3 Dy3 Co5 140.66(15)
O23 Dy3 Dy4 110.06(15)
O23 Dy3 Co4 65.00(14)
O23 Dy3 Co5 113.11(14)
O23 Dy3 O8 140.6(2)
O23 Dy3 O41 125.7(2)
O23 Dy3 N3 101.0(2)
O23 Dy3 O42 76.9(2)
O23 Dy3 O33 71.4(2)
O42 Dy3 Dy4 96.64(17)
O42 Dy3 Co4 113.18(17)
O42 Dy3 Co5 151.21(17)
O42 Dy3 O41 51.2(2)
O42 Dy3 N3 25.5(2)
O26 Dy3 Dy4 111.04(13)
O26 Dy3 Co4 115.27(15)
O26 Dy3 Co5 66.54(14)
O26 Dy3 O5 79.0(2)
O26 Dy3 O8 77.37(19)
O26 Dy3 O41 87.4(2)
O26 Dy3 N3 109.6(2)
O26 Dy3 O23 124.6(2)
O26 Dy3 O42 131.5(2)
O26 Dy3 O33 72.3(2)
O33 Dy3 Dy4 173.03(17)
O33 Dy3 Co4 130.47(17)
O33 Dy3 Co5 131.52(16)
O33 Dy3 O41 81.2(2)
O33 Dy3 N3 76.8(2)
O33 Dy3 O42 76.9(2)
Co4 Dy4 Dy3 54.43(2)
Co4 Dy4 Co5 55.19(3)
Co5 Dy4 Dy3 54.68(2)
O6 Dy4 Dy3 76.01(12)
O6 Dy4 Co4 37.55(12)
O6 Dy4 Co5 37.98(14)
O6 Dy4 O8 76.80(19)
O6 Dy4 O7 75.31(17)
O6 Dy4 O45 157.41(19)
O6 Dy4 O44 149.4(2)
O6 Dy4 N4 175.2(2)
O6 Dy4 O21 78.31(19)
O6 Dy4 O28 77.34(19)
O6 Dy4 O34 109.66(18)
O8 Dy4 Dy3 34.83(12)
O8 Dy4 Co4 76.30(14)
O8 Dy4 Co5 40.35(13)
O8 Dy4 O45 109.1(2)
O8 Dy4 O44 83.3(2)
O8 Dy4 N4 98.8(2)
O8 Dy4 O28 76.97(19)
O8 Dy4 O34 144.35(18)
O7 Dy4 Dy3 32.89(13)
O7 Dy4 Co4 39.55(13)
O7 Dy4 Co5 74.51(13)
O7 Dy4 O8 67.50(18)
O7 Dy4 O45 86.71(19)
O7 Dy4 O44 117.94(19)
O7 Dy4 N4 104.81(19)
O7 Dy4 O21 74.97(18)
O7 Dy4 O28 139.03(19)
O7 Dy4 O34 147.95(18)
O45 Dy4 Dy3 96.32(15)
O45 Dy4 Co4 121.15(14)
O45 Dy4 Co5 148.48(16)
O45 Dy4 N4 25.9(2)
O44 Dy4 Dy3 100.32(14)
O44 Dy4 Co4 154.57(14)
O44 Dy4 Co5 115.41(15)
O44 Dy4 O45 52.2(2)
O44 Dy4 N4 26.5(2)
N4 Dy4 Dy3 101.46(14)
N4 Dy4 Co4 143.59(15)
N4 Dy4 Co5 137.31(16)
O21 Dy4 Dy3 107.21(13)
O21 Dy4 Co4 64.16(13)
O21 Dy4 Co5 114.17(14)
O21 Dy4 O8 138.99(19)
O21 Dy4 O45 83.9(2)
O21 Dy4 O44 130.4(2)
O21 Dy4 N4 106.4(2)
O21 Dy4 O28 127.8(2)
O21 Dy4 O34 75.23(18)
O28 Dy4 Dy3 110.51(14)
O28 Dy4 Co4 113.44(15)
O28 Dy4 Co5 65.16(14)
O28 Dy4 O45 125.0(2)
O28 Dy4 O44 75.7(2)
O28 Dy4 N4 100.0(2)
O28 Dy4 O34 70.80(19)
O34 Dy4 Dy3 174.28(13)
O34 Dy4 Co4 130.62(14)
O34 Dy4 Co5 129.44(13)
O34 Dy4 O45 78.7(2)
O34 Dy4 O44 74.5(2)
O34 Dy4 N4 72.84(19)
O16 Co3 O24 177.18(18)
O16 Co3 O22 104.4(2)
O16 Co3 O14 77.9(2)
O24 Co3 O22 77.7(2)
O19 Co3 O16 90.1(2)
O19 Co3 O24 91.8(2)
O19 Co3 O22 90.1(2)
O19 Co3 O14 88.1(2)
O14 Co3 O24 100.0(2)
O14 Co3 O22 177.1(2)
O18 Co3 O16 89.9(2)
O18 Co3 O24 88.3(2)
O18 Co3 O19 177.9(2)
O18 Co3 O22 87.8(2)
O18 Co3 O14 94.0(2)
Dy4 Co4 Dy3 71.20(3)
O5 Co4 Dy3 43.22(15)
O5 Co4 Dy4 92.34(15)
O5 Co4 O24 97.3(2)
O5 Co4 O22 177.14(19)
O5 Co4 O20 88.7(2)
O5 Co4 O7 84.3(2)
O24 Co4 Dy3 86.23(15)
O24 Co4 Dy4 134.60(14)
O24 Co4 O22 80.7(2)
O24 Co4 O20 93.8(2)
O24 Co4 O7 92.78(19)
O6 Co4 Dy3 92.70(16)
O6 Co4 Dy4 42.69(14)
O6 Co4 O5 83.6(2)
O6 Co4 O24 177.3(2)
O6 Co4 O22 98.3(2)
O6 Co4 O20 88.8(2)
O6 Co4 O7 84.73(19)
O22 Co4 Dy3 134.31(14)
O22 Co4 Dy4 87.66(14)
O22 Co4 O7 93.8(2)
O20 Co4 Dy3 131.14(16)
O20 Co4 Dy4 130.79(15)
O20 Co4 O22 93.5(2)
O20 Co4 O7 170.9(2)
O7 Co4 Dy3 43.17(14)
O7 Co4 Dy4 44.16(13)
Dy2 Co1 Dy1 70.32(2)
O2 Co1 Dy1 90.70(14)
O2 Co1 Dy2 42.75(14)
O2 Co1 O4 85.23(19)
O2 Co1 O29 97.5(2)
O4 Co1 Dy1 44.59(15)
O4 Co1 Dy2 44.42(13)
O1 Co1 Dy1 41.98(14)
O1 Co1 Dy2 90.05(13)
O1 Co1 O2 80.7(2)
O1 Co1 O4 84.5(2)
O1 Co1 O12 174.13(19)
O1 Co1 O29 101.3(2)
O10 Co1 Dy1 84.25(16)
O10 Co1 Dy2 136.40(17)
O10 Co1 O2 174.4(2)
O10 Co1 O4 92.8(2)
O10 Co1 O1 94.0(2)
O10 Co1 O12 89.6(2)
O10 Co1 O29 85.0(2)
O12 Co1 Dy1 134.17(16)
O12 Co1 Dy2 84.15(14)
O12 Co1 O2 95.6(2)
O12 Co1 O4 90.7(2)
O12 Co1 O29 83.6(2)
O29 Co1 Dy1 140.45(18)
O29 Co1 Dy2 136.51(17)
O29 Co1 O4 173.9(2)
Dy3 Co5 Dy4 70.60(2)
O5 Co5 Dy3 42.72(15)
O5 Co5 Dy4 91.54(15)
O5 Co5 O6 82.6(2)
O5 Co5 O8 85.5(2)
O5 Co5 O32 86.1(2)
O6 Co5 Dy3 91.40(13)
O6 Co5 Dy4 42.27(14)
O6 Co5 O8 84.8(2)
O6 Co5 O32 88.0(2)
O8 Co5 Dy3 44.60(14)
O8 Co5 Dy4 44.31(15)
O27 Co5 Dy3 137.94(18)
O27 Co5 Dy4 85.68(17)
O27 Co5 O5 176.2(2)
O27 Co5 O6 93.6(2)
O27 Co5 O8 94.3(2)
O27 Co5 O32 93.7(2)
O25 Co5 Dy3 84.19(16)
O25 Co5 Dy4 136.28(19)
O25 Co5 O5 93.3(2)
O25 Co5 O6 175.4(2)
O25 Co5 O8 92.8(2)
O25 Co5 O27 90.5(2)
O25 Co5 O32 93.8(3)
O32 Co5 Dy3 128.25(16)
O32 Co5 Dy4 129.93(18)
O32 Co5 O8 169.6(2)
Dy2 Co2 Dy1 71.15(3)
O16 Co2 Dy1 132.83(15)
O16 Co2 Dy2 85.99(15)
O17 Co2 Dy1 133.57(15)
O17 Co2 Dy2 133.50(17)
O17 Co2 O16 92.1(2)
O17 Co2 O2 91.5(2)
O17 Co2 O3 175.0(2)
O17 Co2 O1 92.5(2)
O17 Co2 O14 90.7(2)
O2 Co2 Dy1 91.84(15)
O2 Co2 Dy2 43.49(14)
O2 Co2 O16 99.1(2)
O2 Co2 O3 84.3(2)
O2 Co2 O1 81.0(2)
O2 Co2 O14 176.78(19)
O3 Co2 Dy1 44.15(13)
O3 Co2 Dy2 43.17(14)
O3 Co2 O16 91.3(2)
O1 Co2 Dy1 42.66(14)
O1 Co2 Dy2 91.08(15)
O1 Co2 O16 175.4(2)
O1 Co2 O3 84.19(19)
O1 Co2 O14 101.2(2)
O14 Co2 Dy1 88.27(15)
O14 Co2 Dy2 133.77(15)
O14 Co2 O16 78.5(2)
O14 Co2 O3 93.5(2)
Co4 O5 Dy3 99.2(2)
Co4 O5 Co5 97.4(2)
Co5 O5 Dy3 100.0(2)
C5 O5 Dy3 115.3(5)
C5 O5 Co4 119.7(5)
C5 O5 Co5 121.1(5)
Co3 O16 Co2 96.1(2)
C15 O16 Co3 137.0(5)
C15 O16 Co2 121.1(5)
Co4 O24 Co3 96.3(2)
C23 O24 Co3 135.8(5)
C23 O24 Co4 122.9(5)
Co4 O6 Dy4 99.76(19)
Co4 O6 Co5 96.4(2)
Co5 O6 Dy4 99.7(2)
C6 O6 Dy4 114.3(4)
C6 O6 Co4 119.8(5)
C6 O6 Co5 122.6(4)
C17 O17 Co2 131.2(5)
Co1 O2 Dy2 99.4(2)
Co2 O2 Dy2 98.39(19)
Co2 O2 Co1 99.0(2)
C2 O2 Dy2 116.5(5)
C2 O2 Co1 123.2(5)
C2 O2 Co2 116.1(5)
Dy2 O4 Dy1 109.8(2)
Co1 O4 Dy1 95.1(2)
Co1 O4 Dy2 95.2(2)
C4 O4 Dy1 119.2(5)
C4 O4 Dy2 119.6(5)
C4 O4 Co1 112.4(5)
C19 O19 Co3 131.7(6)
Co4 O22 Co3 95.2(2)
C21 O22 Co3 136.7(5)
C21 O22 Co4 120.6(5)
Dy2 O3 Dy1 113.5(2)
Co2 O3 Dy1 96.61(19)
Co2 O3 Dy2 97.6(2)
Co1 O1 Dy1 100.6(2)
Co2 O1 Dy1 99.35(18)
Co2 O1 Co1 99.3(2)
C1 O1 Dy1 111.5(5)
C1 O1 Co1 124.0(4)
C1 O1 Co2 118.2(5)
O19 C19 C20 115.6(8)
O20 C19 O19 126.0(8)
O20 C19 C20 118.5(8)
C14 O13 Dy1 145.0(5)
Dy4 O8 Dy3 110.5(2)
Co5 O8 Dy3 95.0(2)
Co5 O8 Dy4 95.3(2)
C8 O8 Dy3 118.5(4)
C8 O8 Dy4 119.5(5)
C8 O8 Co5 112.7(4)
C19 O20 Co4 128.0(5)
Co2 O14 Co3 97.1(2)
C14 O14 Co3 135.3(5)
C14 O14 Co2 119.8(5)
Dy3 O7 Dy4 113.7(2)
Co4 O7 Dy3 97.4(2)
Co4 O7 Dy4 96.29(18)
O13 C14 O14 122.7(8)
O13 C14 C13 119.1(8)
O14 C14 C13 118.1(8)
C17 O18 Co3 130.1(5)
N1 O35 Dy1 95.8(5)
N4 O45 Dy4 96.1(5)
N2 O38 Dy2 94.8(5)
N1 O36 Dy1 95.0(5)
N4 O44 Dy4 95.7(5)
O45 N4 Dy4 57.9(4)
O45 N4 O44 115.2(7)
O46 N4 Dy4 171.3(6)
O46 N4 O45 122.8(8)
O46 N4 O44 122.0(8)
O44 N4 Dy4 57.8(4)
N2 O39 Dy2 97.5(5)
O35 N1 Dy1 58.2(4)
O36 N1 Dy1 59.1(4)
O36 N1 O35 116.5(7)
O37 N1 Dy1 169.2(6)
O37 N1 O35 121.8(8)
O37 N1 O36 121.7(9)
C21 O21 Dy4 143.5(5)
C15 O15 Dy2 140.6(5)
C27 O27 Co5 124.4(5)
C27 O28 Dy4 139.7(5)
N3 O41 Dy3 95.7(5)
O43 N3 Dy3 175.4(6)
O43 N3 O41 122.3(9)
O43 N3 O42 121.3(8)
O41 N3 Dy3 58.6(4)
O42 N3 Dy3 57.8(4)
O42 N3 O41 116.3(7)
O22 C21 C22 118.3(8)
O21 C21 O22 123.0(8)
O21 C21 C22 118.8(7)
O27 C27 C28 116.1(8)
O28 C27 O27 125.0(7)
O28 C27 C28 118.9(8)
O16 C15 C16 118.0(8)
O15 C15 O16 123.2(7)
O15 C15 C16 118.8(7)
C34 O34 Dy4 130.3(5)
C9 O9 Dy1 137.3(5)
C11 O11 Dy2 141.2(5)
C9 O10 Co1 126.1(5)
C11 O12 Co1 124.5(5)
C23 O23 Dy3 141.5(5)
N3 O42 Dy3 96.6(5)
O9 C9 O10 125.5(7)
O9 C9 C10 117.7(8)
O10 C9 C10 116.8(8)
O38 N2 Dy2 59.2(4)
O39 N2 Dy2 57.4(4)
O39 N2 O38 116.6(7)
O40 N2 Dy2 176.0(6)
O40 N2 O38 120.5(9)
O40 N2 O39 122.9(8)
O24 C23 C24 119.0(8)
O23 C23 O24 122.6(7)
O23 C23 C24 118.4(7)
O17 C17 O18 125.3(8)
O17 C17 C18 118.1(8)
O18 C17 C18 116.6(7)
O11 C11 O12 122.9(8)
O11 C11 C12 120.6(8)
O12 C11 C12 116.5(7)
C25 O25 Co5 125.2(6)
C25 O26 Dy3 138.4(6)
C33 O33 Dy3 129.8(6)
C29 O29 Co1 131.2(6)
C30 O30 Dy1 131.4(5)
C32 O32 Co5 124.9(6)
C31 O31 Dy2 130.4(6)
O25 C25 C26 117.5(8)
O26 C25 O25 124.6(8)
O26 C25 C26 117.8(8)

loop_
_geom_bond_atom_site_label_1
_geom_bond_atom_site_label_2
_geom_bond_distance
Dy1 Dy2 3.8865(9)
Dy1 Co1 3.3745(13)
Dy1 Co2 3.3433(13)
Dy1 O4 2.378(6)
Dy1 O3 2.344(5)
Dy1 O1 2.296(5)
Dy1 O13 2.372(5)
Dy1 O35 2.464(6)
Dy1 O36 2.485(6)
Dy1 N1 2.885(8)
Dy1 O9 2.331(5)
Dy1 O30 2.384(6)
Dy2 Co1 3.3742(14)
Dy2 Co2 3.3376(13)
Dy2 O2 2.322(5)
Dy2 O4 2.372(5)
Dy2 O3 2.304(5)
Dy2 O38 2.498(6)
Dy2 O39 2.464(6)
Dy2 O15 2.354(5)
Dy2 O11 2.318(6)
Dy2 N2 2.898(8)
Dy2 O31 2.433(6)
Dy3 Dy4 3.8846(9)
Dy3 Co4 3.3377(13)
Dy3 Co5 3.3605(14)
Dy3 O5 2.315(5)
Dy3 O8 2.369(5)
Dy3 O7 2.303(5)
Dy3 O41 2.477(6)
Dy3 N3 2.887(8)
Dy3 O23 2.351(6)
Dy3 O42 2.461(6)
Dy3 O26 2.313(6)
Dy3 O33 2.410(6)
Dy4 Co4 3.3354(13)
Dy4 Co5 3.3621(13)
Dy4 O6 2.295(5)
Dy4 O8 2.359(6)
Dy4 O7 2.338(5)
Dy4 O45 2.463(6)
Dy4 O44 2.457(6)
Dy4 N4 2.889(8)
Dy4 O21 2.343(6)
Dy4 O28 2.361(5)
Dy4 O34 2.409(5)
Co3 O16 2.126(5)
Co3 O24 2.135(5)
Co3 O19 2.072(5)
Co3 O22 2.164(5)
Co3 O14 2.136(5)
Co3 O18 2.048(5)
Co4 O5 2.064(5)
Co4 O24 2.078(5)
Co4 O6 2.063(5)
Co4 O22 2.087(5)
Co4 O20 2.081(5)
Co4 O7 2.137(5)
Co1 O2 2.098(5)
Co1 O4 2.193(5)
Co1 O1 2.087(5)
Co1 O10 2.029(5)
Co1 O12 2.092(6)
Co1 O29 2.149(6)
Co5 O5 2.066(5)
Co5 O6 2.099(5)
Co5 O8 2.186(5)
Co5 O27 2.035(5)
Co5 O25 2.030(6)
Co5 O32 2.165(6)
Co2 O16 2.140(5)
Co2 O17 2.069(5)
Co2 O2 2.083(5)
Co2 O3 2.129(5)
Co2 O1 2.085(5)
Co2 O14 2.096(6)
O5 C5 1.411(9)
O16 C15 1.292(9)
O24 C23 1.284(9)
O6 C6 1.441(8)
O17 C17 1.229(9)
O2 C2 1.421(9)
O4 C4 1.454(9)
O19 C19 1.258(10)
O22 C21 1.285(9)
O1 C1 1.437(8)
C19 O20 1.231(10)
C19 C20 1.526(12)
O13 C14 1.230(10)
O8 C8 1.471(9)
O14 C14 1.293(9)
C14 C13 1.488(11)
O18 C17 1.261(9)
O35 N1 1.274(10)
O45 N4 1.270(9)
O38 N2 1.276(9)
O46 N4 1.192(9)
O36 N1 1.266(9)
O44 N4 1.294(9)
O39 N2 1.237(10)
O37 N1 1.218(9)
O21 C21 1.252(10)
O15 C15 1.238(11)
O27 C27 1.264(10)
O28 C27 1.240(10)
O43 N3 1.228(9)
O41 N3 1.258(9)
N3 O42 1.253(10)
C21 C22 1.481(11)
C27 C28 1.479(11)
C15 C16 1.514(11)
O34 C34 1.415(9)
O9 C9 1.267(10)
O11 C11 1.239(9)
O10 C9 1.269(10)
O12 C11 1.305(10)
O23 C23 1.237(10)
O40 N2 1.203(9)
C9 C10 1.514(11)
C23 C24 1.504(10)
C17 C18 1.515(12)
C11 C12 1.489(12)
O25 C25 1.276(10)
O26 C25 1.251(10)
O33 C33 1.421(11)
O29 C29 1.384(11)
O30 C30 1.442(11)
O32 C32 1.462(9)
O31 C31 1.432(11)
C25 C26 1.490(12)
O48 C48 1.458(13)
O49 C49 1.423(15)
O47 C47 1.398(15)
O50 C50 1.379(14)
